data_4312055
loop_
_publ_author_name
'Igor L. Fedushkin'
'Natalie M. Khvoinova'
'Andrey Yu. Baurin'
'Georgii K. Fukin'
'Vladimir K. Cherkasov'
'Mikhail P. Bubnov'

_publ_section_title
;
 Divalent Germanium Compound with a Radical-Anionic Ligand: Molecular
 Structures of (dpp-BIAN).-GeCl and Its Hydrochloration Products
 [(dpp-BIAN)(H)2].+[GeCl3]- and [{(dpp-BIAN)(H)2.+}2(Cl-)]+[GeCl3]-
 (dpp-BIAN = 1,2-Bis{(2,6-diisopropylphenyl)imino}acenaphthene)
;
_journal_name_full 'Inorganic Chemistry'
_journal_page_first 7807
_journal_page_last 7815
_journal_paper_doi 10.1021/ic048801g
_journal_volume 43
_journal_year 2004
_chemical_formula_sum 'C36 H42 Cl3 Ge N2'
_chemical_formula_weight 681.66
_chemical_name_systematic
; 
 ? 
;
_space_group_IT_number 19
_symmetry_cell_setting orthorhombic
_symmetry_space_group_name_Hall 'P 2ac 2ab'
_symmetry_space_group_name_H-M 'P 21 21 21'
_atom_sites_solution_hydrogens difmap
_atom_sites_solution_primary direct
_atom_sites_solution_secondary difmap
_audit_creation_method SHELXL-97
_cell_angle_alpha 90.00
_cell_angle_beta 90.00
_cell_angle_gamma 90.00
_cell_formula_units_Z 4
_cell_length_a 11.131(3)
_cell_length_b 13.696(2)
_cell_length_c 22.431(5)
_cell_measurement_reflns_used 800
_cell_measurement_temperature 120(2)
_cell_measurement_theta_max 23
_cell_measurement_theta_min 2
_cell_volume 3419.6(13)
_computing_cell_refinement 'Bruker SMART'
_computing_data_collection 'Bruker SMART'
_computing_data_reduction 'Bruker SHELXTL'
_computing_molecular_graphics 'Bruker SHELXTL'
_computing_publication_material 'Bruker SHELXTL'
_computing_structure_refinement 'SHELXL-97 (Sheldrick, 1997)'
_computing_structure_solution 'SHELXS-97 (Sheldrick, 1990)'
_diffrn_ambient_temperature 120(2)
_diffrn_measured_fraction_theta_full 0.996
_diffrn_measured_fraction_theta_max 0.996
_diffrn_measurement_device_type 'CCD area detector'
_diffrn_measurement_method 'phi and omega scans'
_diffrn_radiation_monochromator graphite
_diffrn_radiation_source 'fine-focus sealed tube'
_diffrn_radiation_type MoK\a
_diffrn_radiation_wavelength 0.71073
_diffrn_reflns_av_R_equivalents 0.0417
_diffrn_reflns_av_sigmaI/netI 0.0491
_diffrn_reflns_limit_h_max 11
_diffrn_reflns_limit_h_min -12
_diffrn_reflns_limit_k_max 15
_diffrn_reflns_limit_k_min -8
_diffrn_reflns_limit_l_max 24
_diffrn_reflns_limit_l_min -24
_diffrn_reflns_number 16088
_diffrn_reflns_theta_full 23.31
_diffrn_reflns_theta_max 23.31
_diffrn_reflns_theta_min 1.74
_exptl_absorpt_coefficient_mu 1.157
_exptl_absorpt_correction_T_max 0.9552
_exptl_absorpt_correction_T_min 0.8276
_exptl_absorpt_correction_type multi-scan
_exptl_absorpt_process_details 'SADABS(Sheldrick, 1998a)'
_exptl_crystal_colour green
_exptl_crystal_density_diffrn 1.324
_exptl_crystal_density_method 'not measured'
_exptl_crystal_description prism
_exptl_crystal_F_000 1420
_exptl_crystal_size_max 0.17
_exptl_crystal_size_mid 0.15
_exptl_crystal_size_min 0.04
_refine_diff_density_max 0.359
_refine_diff_density_min -0.182
_refine_diff_density_rms 0.051
_refine_ls_abs_structure_details 'Flack H D (1983), Acta Cryst. A39, 876-881'
_refine_ls_abs_structure_Flack 0.008(9)
_refine_ls_extinction_method none
_refine_ls_goodness_of_fit_ref 0.948
_refine_ls_hydrogen_treatment mixed
_refine_ls_matrix_type full
_refine_ls_number_parameters 531
_refine_ls_number_reflns 4934
_refine_ls_number_restraints 11
_refine_ls_restrained_S_all 0.951
_refine_ls_R_factor_all 0.0392
_refine_ls_R_factor_gt 0.0321
_refine_ls_shift/su_max 0.002
_refine_ls_shift/su_mean 0.000
_refine_ls_structure_factor_coef Fsqd
_refine_ls_weighting_details 'calc w=1/[\s^2^(Fo^2^)+(0.0400P)^2^+0.0000P] where P=(Fo^2^+2Fc^2^)/3'
_refine_ls_weighting_scheme calc
_refine_ls_wR_factor_gt 0.0694
_refine_ls_wR_factor_ref 0.0722
_reflns_number_gt 4344
_reflns_number_total 4934
_reflns_threshold_expression >2sigma(I)
_cod_data_source_file ic048801gsi20040830_045626_2.cif
_cod_data_source_block compound_2
_cod_depositor_comments
;
The following automatic conversions were performed:
'_symmetry_cell_setting' value 'Orthorhombic' changed to 'orthorhombic'
according to '/home/saulius/struct/CIF-dictionaries/cif_core.dic'
dictionary named 'cif_core.dic' version 2.4.1 from 2010-06-29.

Automatic conversion script
Id: cif_fix_enum 1527 2010-12-29 10:47:43Z saulius 
;
_cod_database_code 4312055

loop_
_symmetry_equiv_pos_as_xyz
'x, y, z'
'-x+1/2, -y, z+1/2'
'-x, y+1/2, -z+1/2'
'x+1/2, -y+1/2, -z'

loop_
_atom_site_label
_atom_site_type_symbol
_atom_site_fract_x
_atom_site_fract_y
_atom_site_fract_z
_atom_site_U_iso_or_equiv
_atom_site_adp_type
_atom_site_occupancy
_atom_site_symmetry_multiplicity
_atom_site_calc_flag
_atom_site_refinement_flags
_atom_site_disorder_assembly
_atom_site_disorder_group
Ge1 Ge 0.91345(2) 0.960830(19) 0.048282(10) 0.03864(6) Uani 1 1 d . . .
Cl1 Cl 0.84765(5) 1.10328(4) 0.09558(2) 0.03389(15) Uani 1 1 d . . .
Cl2 Cl 0.79329(6) 0.86233(4) 0.10705(3) 0.04667(18) Uani 1 1 d . . .
Cl3 Cl 0.78412(6) 0.97308(5) -0.02829(3) 0.0596(2) Uani 1 1 d . . .
N1 N 0.54936(13) 1.02594(12) 0.09548(6) 0.0232(4) Uani 1 1 d D . .
H1 H 0.6276(10) 1.0188(13) 0.0953(8) 0.023(5) Uiso 1 1 d D . .
N2 N 0.68078(13) 1.04167(13) 0.20754(6) 0.0220(4) Uani 1 1 d D . .
H2 H 0.7229(14) 1.0319(15) 0.1738(6) 0.036(6) Uiso 1 1 d D . .
C1 C 0.49648(16) 1.03938(16) 0.14819(8) 0.0204(5) Uani 1 1 d . . .
C2 C 0.56203(16) 1.04625(14) 0.20355(8) 0.0197(5) Uani 1 1 d . . .
C3 C 0.47579(17) 1.06513(14) 0.25104(8) 0.0196(5) Uani 1 1 d . . .
C4 C 0.36277(17) 1.07100(13) 0.22360(8) 0.0201(5) Uani 1 1 d . . .
C5 C 0.37031(16) 1.05578(14) 0.16066(8) 0.0204(5) Uani 1 1 d . . .
C6 C 0.26618(18) 1.05997(15) 0.12823(8) 0.0263(6) Uani 1 1 d . . .
H6 H 0.2660(16) 1.0560(14) 0.0848(8) 0.021(5) Uiso 1 1 d . . .
C7 C 0.15798(19) 1.07772(15) 0.15808(9) 0.0296(6) Uani 1 1 d . . .
H7 H 0.0866(17) 1.0810(13) 0.1355(7) 0.021(5) Uiso 1 1 d . . .
C8 C 0.15144(19) 1.09080(15) 0.21912(10) 0.0286(6) Uani 1 1 d . . .
H8 H 0.0799(17) 1.1026(13) 0.2361(7) 0.020(5) Uiso 1 1 d . . .
C9 C 0.25604(18) 1.08951(14) 0.25349(9) 0.0236(5) Uani 1 1 d . . .
C10 C 0.26683(19) 1.10189(15) 0.31619(9) 0.0280(6) Uani 1 1 d . . .
H10 H 0.1929(16) 1.1197(13) 0.3369(8) 0.020(5) Uiso 1 1 d . . .
C11 C 0.37560(19) 1.09481(16) 0.34321(9) 0.0306(6) Uani 1 1 d . . .
H11 H 0.3822(19) 1.1033(15) 0.3880(9) 0.045(6) Uiso 1 1 d . . .
C12 C 0.48253(19) 1.07501(15) 0.31192(9) 0.0266(6) Uani 1 1 d . . .
H12 H 0.5537(14) 1.0683(12) 0.3316(7) 0.007(4) Uiso 1 1 d . . .
C13 C 0.48595(15) 1.03160(16) 0.03920(8) 0.0216(5) Uani 1 1 d . . .
C14 C 0.42840(17) 0.94972(16) 0.01813(8) 0.0250(5) Uani 1 1 d . . .
C15 C 0.36550(18) 0.95926(16) -0.03526(8) 0.0282(5) Uani 1 1 d . . .
H15 H 0.3323(17) 0.9047(15) -0.0482(9) 0.034(6) Uiso 1 1 d . . .
C16 C 0.36271(18) 1.04666(17) -0.06526(8) 0.0287(6) Uani 1 1 d . . .
H16 H 0.3246(16) 1.0508(15) -0.1012(8) 0.036(6) Uiso 1 1 d . . .
C17 C 0.42347(19) 1.12641(14) -0.04372(8) 0.0291(5) Uani 1 1 d D . .
H17 H 0.425(2) 1.1829(4) -0.0681(3) 0.051(7) Uiso 1 1 d D . .
C18 C 0.48845(17) 1.12127(16) 0.00903(8) 0.0242(6) Uani 1 1 d . . .
C19 C 0.43216(19) 0.85185(16) 0.04903(8) 0.0342(6) Uani 1 1 d D . .
H19 H 0.4621(9) 0.8589(15) 0.0884(2) 0.046(7) Uiso 1 1 d D . .
C20 C 0.51552(19) 0.78287(15) 0.01668(11) 0.0429(7) Uani 1 1 d D . .
H20C H 0.5930(4) 0.8118(7) 0.0159(8) 0.034(6) Uiso 1 1 d D . .
H20B H 0.5222(17) 0.7216(3) 0.0361(4) 0.038(6) Uiso 1 1 d D . .
H20A H 0.478(2) 0.7659(17) -0.0223(10) 0.051(7) Uiso 1 1 d . . .
C21 C 0.3090(2) 0.80582(19) 0.05655(10) 0.0508(8) Uani 1 1 d D . .
H21C H 0.3159(18) 0.7470(15) 0.0783(9) 0.035(6) Uiso 1 1 d . . .
H21B H 0.250(3) 0.848(2) 0.0766(11) 0.080(9) Uiso 1 1 d . . .
H21A H 0.2706(8) 0.7962(17) 0.0192(3) 0.093(10) Uiso 1 1 d D . .
C22 C 0.55648(16) 1.20943(15) 0.03247(8) 0.0274(6) Uani 1 1 d D . .
H22 H 0.6135(5) 1.1825(8) 0.0592(3) 0.032(6) Uiso 1 1 d D . .
C23 C 0.4728(2) 1.27948(17) 0.06440(10) 0.0390(7) Uani 1 1 d D . .
H23C H 0.4126(5) 1.2996(11) 0.0371(4) 0.072(8) Uiso 1 1 d D . .
H23B H 0.5199(17) 1.3362(15) 0.0763(8) 0.030(6) Uiso 1 1 d . . .
H23A H 0.430(2) 1.2463(16) 0.0971(10) 0.055(7) Uiso 1 1 d . . .
C24 C 0.6269(2) 1.26016(19) -0.01573(11) 0.0443(8) Uani 1 1 d . . .
H24C H 0.5692(19) 1.2941(17) -0.0410(9) 0.048(6) Uiso 1 1 d . . .
H24B H 0.686(2) 1.215(2) -0.0417(11) 0.076(8) Uiso 1 1 d . . .
H24A H 0.676(2) 1.3087(18) 0.0021(10) 0.053(7) Uiso 1 1 d . . .
C25 C 0.75037(17) 1.08078(14) 0.25570(8) 0.0213(5) Uani 1 1 d . . .
C26 C 0.74812(18) 1.18270(15) 0.26555(8) 0.0235(6) Uani 1 1 d . . .
C27 C 0.82433(19) 1.21704(17) 0.30991(9) 0.0323(6) Uani 1 1 d . . .
H27 H 0.8254(18) 1.2814(15) 0.3158(8) 0.031(6) Uiso 1 1 d . . .
C28 C 0.89450(19) 1.15626(17) 0.34330(9) 0.0340(6) Uani 1 1 d . . .
H28A H 0.9451 1.1825 0.3734 0.041 Uiso 1 1 calc R . .
C29 C 0.89204(18) 1.05739(18) 0.33348(8) 0.0332(6) Uani 1 1 d . . .
H29 H 0.9361(16) 1.0166(14) 0.3572(8) 0.025(5) Uiso 1 1 d . . .
C30 C 0.82105(17) 1.01674(16) 0.28902(8) 0.0240(6) Uani 1 1 d . . .
C31 C 0.6696(2) 1.25289(16) 0.23135(10) 0.0302(6) Uani 1 1 d . . .
H31 H 0.6192(15) 1.2200(13) 0.2064(7) 0.011(5) Uiso 1 1 d . . .
C32 C 0.7412(2) 1.32283(17) 0.19340(10) 0.0400(7) Uani 1 1 d . . .
H32C H 0.797(2) 1.2877(18) 0.1698(10) 0.051(7) Uiso 1 1 d . . .
H32B H 0.6811(19) 1.3673(17) 0.1678(9) 0.046(7) Uiso 1 1 d . . .
H32A H 0.800(2) 1.3642(17) 0.2151(10) 0.050(7) Uiso 1 1 d . . .
C33 C 0.5844(2) 1.30917(17) 0.27210(11) 0.0413(7) Uani 1 1 d . . .
H33C H 0.5323(17) 1.3514(15) 0.2480(9) 0.032(6) Uiso 1 1 d . . .
H33B H 0.533(2) 1.2672(16) 0.2983(9) 0.045(7) Uiso 1 1 d . . .
H33A H 0.636(2) 1.3520(17) 0.2952(10) 0.048(7) Uiso 1 1 d . . .
C34 C 0.81709(18) 0.90782(16) 0.27825(8) 0.0292(6) Uani 1 1 d D . .
H34 H 0.7764(7) 0.8969(12) 0.2418(2) 0.025(5) Uiso 1 1 d D . .
C35 C 0.7394(3) 0.8589(2) 0.32526(13) 0.0611(9) Uani 1 1 d . . .
H35C H 0.778(2) 0.8739(19) 0.3633(11) 0.063(8) Uiso 1 1 d . . .
H35B H 0.735(2) 0.7876(19) 0.3198(10) 0.064(8) Uiso 1 1 d . . .
H35A H 0.642(3) 0.879(2) 0.3229(13) 0.101(11) Uiso 1 1 d . . .
C36 C 0.9399(2) 0.8628(2) 0.27578(15) 0.0710(10) Uani 1 1 d D . .
H36A H 0.9879 0.8957 0.2452 0.106 Uiso 1 1 calc RD . .
H36B H 0.9327 0.7933 0.2659 0.106 Uiso 1 1 calc R . .
H36C H 0.9792 0.8699 0.3146 0.106 Uiso 1 1 calc R . .

loop_
_atom_site_aniso_label
_atom_site_aniso_U_11
_atom_site_aniso_U_22
_atom_site_aniso_U_33
_atom_site_aniso_U_23
_atom_site_aniso_U_13
_atom_site_aniso_U_12
Ge1 0.03381(11) 0.04397(14) 0.03813(12) -0.00709(12) 0.00266(12) 0.00279(13)
Cl1 0.0273(3) 0.0345(3) 0.0398(3) -0.0020(3) 0.0048(3) -0.0006(2)
Cl2 0.0662(4) 0.0368(3) 0.0370(3) 0.0043(3) 0.0036(3) 0.0024(3)
Cl3 0.0871(4) 0.0504(4) 0.0413(3) 0.0064(3) -0.0228(3) -0.0208(4)
N1 0.0193(8) 0.0333(10) 0.0170(8) -0.0036(8) -0.0007(7) 0.0037(8)
N2 0.0243(8) 0.0240(9) 0.0179(8) -0.0042(8) -0.0013(7) 0.0006(8)
C1 0.0268(10) 0.0168(10) 0.0176(9) -0.0011(9) -0.0006(8) 0.0013(10)
C2 0.0237(10) 0.0145(10) 0.0208(9) 0.0014(9) -0.0019(8) -0.0020(9)
C3 0.0248(10) 0.0150(11) 0.0190(10) 0.0001(8) 0.0021(9) -0.0027(8)
C4 0.0290(10) 0.0107(10) 0.0207(10) 0.0008(8) 0.0039(9) -0.0040(8)
C5 0.0263(10) 0.0142(10) 0.0208(10) 0.0011(8) -0.0011(8) -0.0014(9)
C6 0.0295(11) 0.0272(12) 0.0223(10) 0.0002(9) 0.0002(9) -0.0029(10)
C7 0.0242(11) 0.0301(13) 0.0346(12) 0.0007(10) -0.0040(10) -0.0018(10)
C8 0.0226(10) 0.0220(11) 0.0411(13) 0.0003(10) 0.0083(10) -0.0017(10)
C9 0.0264(11) 0.0176(11) 0.0269(11) 0.0042(9) 0.0058(9) -0.0022(9)
C10 0.0322(11) 0.0232(11) 0.0287(12) -0.0010(10) 0.0108(10) -0.0028(10)
C11 0.0428(13) 0.0309(12) 0.0182(11) -0.0038(9) 0.0080(10) -0.0072(11)
C12 0.0326(11) 0.0236(12) 0.0236(11) 0.0003(9) -0.0027(10) -0.0047(9)
C13 0.0168(9) 0.0340(12) 0.0140(9) -0.0028(10) -0.0006(8) 0.0030(9)
C14 0.0234(10) 0.0368(12) 0.0149(9) 0.0005(9) 0.0033(9) -0.0010(11)
C15 0.0340(11) 0.0288(11) 0.0217(10) -0.0061(10) 0.0010(9) -0.0049(11)
C16 0.0286(10) 0.0369(13) 0.0206(10) -0.0033(10) -0.0099(9) 0.0055(11)
C17 0.0331(11) 0.0337(12) 0.0205(10) -0.0015(10) -0.0033(11) 0.0070(10)
C18 0.0190(10) 0.0322(13) 0.0216(11) -0.0050(9) 0.0003(9) 0.0054(9)
C19 0.0495(13) 0.0364(12) 0.0167(10) 0.0020(10) -0.0060(11) -0.0059(11)
C20 0.0435(14) 0.0309(14) 0.0542(15) 0.0088(12) -0.0064(13) -0.0049(12)
C21 0.0585(16) 0.0427(15) 0.0512(15) 0.0047(13) 0.0219(13) -0.0098(13)
C22 0.0259(11) 0.0280(12) 0.0282(12) -0.0018(9) -0.0058(9) 0.0036(10)
C23 0.0426(13) 0.0280(13) 0.0465(15) -0.0080(11) 0.0088(12) -0.0047(11)
C24 0.0343(14) 0.0540(17) 0.0448(15) -0.0017(13) -0.0001(12) -0.0122(12)
C25 0.0214(10) 0.0284(12) 0.0141(9) -0.0015(8) 0.0039(9) -0.0026(9)
C26 0.0292(11) 0.0239(12) 0.0173(10) -0.0008(9) 0.0034(9) -0.0077(9)
C27 0.0314(12) 0.0358(13) 0.0296(12) -0.0102(11) 0.0068(10) -0.0099(11)
C28 0.0273(12) 0.0545(15) 0.0203(11) -0.0090(10) -0.0046(10) -0.0081(11)
C29 0.0299(12) 0.0514(15) 0.0184(10) 0.0055(10) -0.0005(9) 0.0072(12)
C30 0.0210(10) 0.0330(13) 0.0181(10) 0.0050(9) 0.0002(8) 0.0028(9)
C31 0.0360(13) 0.0225(12) 0.0322(12) 0.0009(10) -0.0018(10) -0.0085(10)
C32 0.0440(14) 0.0358(14) 0.0401(13) 0.0063(12) 0.0063(12) -0.0013(12)
C33 0.0429(13) 0.0259(13) 0.0552(15) 0.0051(11) 0.0099(14) 0.0042(12)
C34 0.0292(11) 0.0334(13) 0.0251(11) 0.0053(10) -0.0001(10) 0.0066(10)
C35 0.0755(19) 0.0361(15) 0.0717(18) 0.0051(14) 0.0273(16) -0.0081(15)
C36 0.0431(16) 0.0506(18) 0.119(3) 0.0073(18) 0.0225(17) 0.0111(14)

loop_
_atom_type_symbol
_atom_type_description
_atom_type_scat_dispersion_real
_atom_type_scat_dispersion_imag
_atom_type_scat_source
C C 0.0033 0.0016 'International Tables Vol C Tables 4.2.6.8 and 6.1.1.4'
H H 0.0000 0.0000 'International Tables Vol C Tables 4.2.6.8 and 6.1.1.4'
N N 0.0061 0.0033 'International Tables Vol C Tables 4.2.6.8 and 6.1.1.4'
Cl Cl 0.1484 0.1585 'International Tables Vol C Tables 4.2.6.8 and 6.1.1.4'
Ge Ge 0.1547 1.8001 'International Tables Vol C Tables 4.2.6.8 and 6.1.1.4'

loop_
_geom_angle_atom_site_label_1
_geom_angle_atom_site_label_2
_geom_angle_atom_site_label_3
_geom_angle
_geom_angle_site_symmetry_1
_geom_angle_site_symmetry_3
_geom_angle_publ_flag
Cl3 Ge1 Cl2 96.24(3) . . ?
Cl3 Ge1 Cl1 94.81(3) . . ?
Cl2 Ge1 Cl1 92.69(3) . . ?
C1 N1 C13 123.38(15) . . ?
C1 N1 H1 117.3(11) . . ?
C13 N1 H1 119.0(11) . . ?
C2 N2 C25 124.87(16) . . ?
C2 N2 H2 118.0(10) . . ?
C25 N2 H2 114.0(11) . . ?
N1 C1 C2 123.28(16) . . ?
N1 C1 C5 128.33(16) . . ?
C2 C1 C5 108.27(15) . . ?
N2 C2 C1 123.96(16) . . ?
N2 C2 C3 128.00(16) . . ?
C1 C2 C3 107.91(15) . . ?
C12 C3 C4 118.63(18) . . ?
C12 C3 C2 135.07(18) . . ?
C4 C3 C2 106.28(15) . . ?
C9 C4 C3 124.50(17) . . ?
C9 C4 C5 123.65(18) . . ?
C3 C4 C5 111.85(17) . . ?
C6 C5 C4 117.95(17) . . ?
C6 C5 C1 136.38(17) . . ?
C4 C5 C1 105.67(16) . . ?
C5 C6 C7 118.79(18) . . ?
C5 C6 H6 122.0(11) . . ?
C7 C6 H6 119.0(11) . . ?
C8 C7 C6 122.80(19) . . ?
C8 C7 H7 118.8(11) . . ?
C6 C7 H7 118.4(11) . . ?
C7 C8 C9 120.07(19) . . ?
C7 C8 H8 119.4(11) . . ?
C9 C8 H8 120.5(11) . . ?
C4 C9 C8 116.71(18) . . ?
C4 C9 C10 115.31(18) . . ?
C8 C9 C10 127.95(19) . . ?
C11 C10 C9 120.57(19) . . ?
C11 C10 H10 123.9(10) . . ?
C9 C10 H10 115.4(10) . . ?
C10 C11 C12 123.02(18) . . ?
C10 C11 H11 119.9(12) . . ?
C12 C11 H11 117.1(12) . . ?
C3 C12 C11 117.92(19) . . ?
C3 C12 H12 121.2(10) . . ?
C11 C12 H12 120.8(10) . . ?
C14 C13 C18 123.87(17) . . ?
C14 C13 N1 118.88(18) . . ?
C18 C13 N1 117.25(17) . . ?
C13 C14 C15 116.94(19) . . ?
C13 C14 C19 123.59(17) . . ?
C15 C14 C19 119.46(18) . . ?
C16 C15 C14 120.95(19) . . ?
C16 C15 H15 124.5(13) . . ?
C14 C15 H15 114.5(13) . . ?
C17 C16 C15 120.65(17) . . ?
C17 C16 H16 119.4(13) . . ?
C15 C16 H16 119.8(13) . . ?
C16 C17 C18 121.08(18) . . ?
C16 C17 H17 117.1(9) . . ?
C18 C17 H17 121.5(10) . . ?
C17 C18 C13 116.44(18) . . ?
C17 C18 C22 120.95(18) . . ?
C13 C18 C22 122.60(17) . . ?
C14 C19 C20 110.60(16) . . ?
C14 C19 C21 113.25(18) . . ?
C20 C19 C21 110.38(18) . . ?
C14 C19 H19 110.3(12) . . ?
C20 C19 H19 107.2(10) . . ?
C21 C19 H19 104.8(8) . . ?
C19 C20 H20C 107.8(8) . . ?
C19 C20 H20B 112.4(9) . . ?
H20C C20 H20B 107.8(14) . . ?
C19 C20 H20A 107.9(13) . . ?
H20C C20 H20A 117.7(18) . . ?
H20B C20 H20A 103.3(15) . . ?
C19 C21 H21C 109.8(13) . . ?
C19 C21 H21B 114.4(17) . . ?
H21C C21 H21B 109(2) . . ?
C19 C21 H21A 111.5(8) . . ?
H21C C21 H21A 111.9(19) . . ?
H21B C21 H21A 100.4(18) . . ?
C24 C22 C23 111.54(19) . . ?
C24 C22 C18 112.20(17) . . ?
C23 C22 C18 111.10(16) . . ?
C24 C22 H22 106.6(5) . . ?
C23 C22 H22 111.0(6) . . ?
C18 C22 H22 104.1(7) . . ?
C22 C23 H23C 108.2(8) . . ?
C22 C23 H23B 107.6(12) . . ?
H23C C23 H23B 108.9(15) . . ?
C22 C23 H23A 111.0(13) . . ?
H23C C23 H23A 105.7(15) . . ?
H23B C23 H23A 115.1(17) . . ?
C22 C24 H24C 107.1(13) . . ?
C22 C24 H24B 116.2(14) . . ?
H24C C24 H24B 111.4(19) . . ?
C22 C24 H24A 108.8(14) . . ?
H24C C24 H24A 107(2) . . ?
H24B C24 H24A 106.0(19) . . ?
C30 C25 C26 123.16(18) . . ?
C30 C25 N2 118.27(18) . . ?
C26 C25 N2 118.52(17) . . ?
C27 C26 C25 115.81(19) . . ?
C27 C26 C31 120.13(19) . . ?
C25 C26 C31 124.06(18) . . ?
C28 C27 C26 122.4(2) . . ?
C28 C27 H27 121.0(13) . . ?
C26 C27 H27 116.7(13) . . ?
C27 C28 C29 120.1(2) . . ?
C27 C28 H28A 119.9 . . ?
C29 C28 H28A 119.9 . . ?
C28 C29 C30 121.5(2) . . ?
C28 C29 H29 120.0(12) . . ?
C30 C29 H29 118.5(12) . . ?
C29 C30 C25 117.0(2) . . ?
C29 C30 C34 121.80(19) . . ?
C25 C30 C34 121.21(18) . . ?
C26 C31 C32 112.66(19) . . ?
C26 C31 C33 112.17(18) . . ?
C32 C31 C33 110.20(19) . . ?
C26 C31 H31 110.8(11) . . ?
C32 C31 H31 107.0(11) . . ?
C33 C31 H31 103.6(11) . . ?
C31 C32 H32C 109.7(15) . . ?
C31 C32 H32B 109.5(12) . . ?
H32C C32 H32B 113.4(18) . . ?
C31 C32 H32A 115.7(13) . . ?
H32C C32 H32A 97.9(19) . . ?
H32B C32 H32A 110.3(18) . . ?
C31 C33 H33C 109.5(12) . . ?
C31 C33 H33B 114.7(13) . . ?
H33C C33 H33B 108.7(17) . . ?
C31 C33 H33A 104.7(13) . . ?
H33C C33 H33A 106.8(18) . . ?
H33B C33 H33A 112.0(18) . . ?
C36 C34 C30 112.66(19) . . ?
C36 C34 C35 111.3(2) . . ?
C30 C34 C35 109.91(18) . . ?
C36 C34 H34 109.8(7) . . ?
C30 C34 H34 108.0(10) . . ?
C35 C34 H34 104.9(7) . . ?
C34 C35 H35C 105.1(15) . . ?
C34 C35 H35B 112.4(15) . . ?
H35C C35 H35B 110(2) . . ?
C34 C35 H35A 114.2(16) . . ?
H35C C35 H35A 115(2) . . ?
H35B C35 H35A 101(2) . . ?
C34 C36 H36A 109.5 . . ?
C34 C36 H36B 109.5 . . ?
H36A C36 H36B 109.5 . . ?
C34 C36 H36C 109.5 . . ?
H36A C36 H36C 109.5 . . ?
H36B C36 H36C 109.5 . . ?

loop_
_geom_bond_atom_site_label_1
_geom_bond_atom_site_label_2
_geom_bond_distance
_geom_bond_site_symmetry_2
_geom_bond_publ_flag
Ge1 Cl3 2.2474(8) . ?
Ge1 Cl2 2.3124(7) . ?
Ge1 Cl1 2.3385(7) . ?
N1 C1 1.333(2) . ?
N1 C13 1.448(2) . ?
N1 H1 0.876(11) . ?
N2 C2 1.326(2) . ?
N2 C25 1.433(2) . ?
N2 H2 0.901(12) . ?
C1 C2 1.443(2) . ?
C1 C5 1.449(3) . ?
C2 C3 1.457(3) . ?
C3 C12 1.374(3) . ?
C3 C4 1.403(3) . ?
C4 C9 1.387(3) . ?
C4 C5 1.430(3) . ?
C5 C6 1.370(3) . ?
C6 C7 1.399(3) . ?
C6 H6 0.976(17) . ?
C7 C8 1.383(3) . ?
C7 H7 0.944(18) . ?
C8 C9 1.397(3) . ?
C8 H8 0.898(18) . ?
C9 C10 1.422(3) . ?
C10 C11 1.357(3) . ?
C10 H10 0.976(17) . ?
C11 C12 1.408(3) . ?
C11 H11 1.01(2) . ?
C12 H12 0.912(15) . ?
C13 C14 1.375(3) . ?
C13 C18 1.403(3) . ?
C14 C15 1.393(3) . ?
C14 C19 1.510(3) . ?
C15 C16 1.374(3) . ?
C15 H15 0.883(19) . ?
C16 C17 1.373(3) . ?
C16 H16 0.913(18) . ?
C17 C18 1.388(3) . ?
C17 H17 0.948(4) . ?
C18 C22 1.519(3) . ?
C19 C20 1.510(3) . ?
C19 C21 1.518(3) . ?
C19 H19 0.949(4) . ?
C20 H20C 0.949(4) . ?
C20 H20B 0.949(4) . ?
C20 H20A 1.00(2) . ?
C21 H21C 0.94(2) . ?
C21 H21B 0.99(3) . ?
C21 H21A 0.949(5) . ?
C22 C24 1.506(3) . ?
C22 C23 1.517(3) . ?
C22 H22 0.948(5) . ?
C23 H23C 0.948(5) . ?
C23 H23B 0.97(2) . ?
C23 H23A 0.99(2) . ?
C24 H24C 0.97(2) . ?
C24 H24B 1.07(3) . ?
C24 H24A 0.95(2) . ?
C25 C30 1.395(3) . ?
C25 C26 1.414(3) . ?
C26 C27 1.390(3) . ?
C26 C31 1.509(3) . ?
C27 C28 1.365(3) . ?
C27 H27 0.89(2) . ?
C28 C29 1.372(3) . ?
C28 H28A 0.9500 . ?
C29 C30 1.389(3) . ?
C29 H29 0.914(18) . ?
C30 C34 1.512(3) . ?
C31 C32 1.509(3) . ?
C31 C33 1.526(3) . ?
C31 H31 0.912(17) . ?
C32 H32C 0.94(2) . ?
C32 H32B 1.07(2) . ?
C32 H32A 0.99(2) . ?
C33 H33C 0.98(2) . ?
C33 H33B 1.00(2) . ?
C33 H33A 0.97(2) . ?
C34 C36 1.500(3) . ?
C34 C35 1.519(3) . ?
C34 H34 0.947(4) . ?
C35 H35C 0.98(2) . ?
C35 H35B 0.99(3) . ?
C35 H35A 1.12(3) . ?
C36 H36A 0.9800 . ?
C36 H36B 0.9800 . ?
C36 H36C 0.9800 . ?
